data_7113826
loop_
_publ_author_name
'Givaja, Gonzalo'
'Blake, Alexander J.'
'Wilson, Claire'
'Schr\"oder, Martin'
'Love, Jason B.'

_publ_section_title
;
 Macrocyclic diiminodipyrromethane complexes: structural analogues of
 Pac-Man porphyrins
;
_journal_coden_ASTM CHCOFS
_journal_issue 19
_journal_name_full
;
 Chemical Communications (Cambridge, United Kingdom)
;
_journal_page_first 2508
_journal_page_last 2509
_journal_paper_doi 10.1039/b308443d
_journal_year 2003
_chemical_formula_moiety 'C58 H40 N8 Pd2, 0.5(C4 H10 O)'
_chemical_formula_sum 'C60 H45 N8 O0.5 Pd2'
_chemical_formula_weight 1098.84
_space_group_IT_number 2
_symmetry_cell_setting triclinic
_symmetry_Int_Tables_number 2
_symmetry_space_group_name_Hall '-P 1'
_symmetry_space_group_name_H-M 'P -1'
_atom_sites_solution_hydrogens geom
_atom_sites_solution_primary direct
_atom_sites_solution_secondary difmap
_audit_creation_method SHELXL-97
_cell_angle_alpha 84.446(2)
_cell_angle_beta 77.151(2)
_cell_angle_gamma 75.866(2)
_cell_formula_units_Z 2
_cell_length_a 10.3192(14)
_cell_length_b 13.238(2)
_cell_length_c 18.403(2)
_cell_measurement_reflns_used 9886
_cell_measurement_temperature 150(2)
_cell_measurement_theta_max 27.5
_cell_measurement_theta_min 2.25
_cell_volume 2374.4(5)
_computing_cell_refinement 'Bruker SAINT version 6.36a (Bruker, 2002)'
_computing_data_collection 'Bruker SMART version 5.624 (Bruker, 2001)'
_computing_data_reduction 'Bruker SAINT; Bruker SHELXTL (Bruker, 2001)'
_computing_molecular_graphics 'Bruker SHELXTL'
_computing_publication_material 'SHELXL-97; enCIFer (CCDC, 2003); PLATON (Spek, 2003)'
_computing_structure_refinement 'SHELXL-97 (Sheldrick, 1997)'
_computing_structure_solution 'SHELXS-97 (Sheldrick, 1990)'
_diffrn_ambient_temperature 150(2)
_diffrn_measured_fraction_theta_full 0.990
_diffrn_measured_fraction_theta_max 0.958
_diffrn_measurement_device_type 'Bruker SMART1000 CCD area detector'
_diffrn_measurement_method omega
_diffrn_radiation_monochromator graphite
_diffrn_radiation_probe x-ray
_diffrn_radiation_type MoK\a
_diffrn_radiation_wavelength 0.71073
_diffrn_reflns_av_R_equivalents 0.030
_diffrn_reflns_av_sigmaI/netI 0.044
_diffrn_reflns_limit_h_max 13
_diffrn_reflns_limit_h_min -13
_diffrn_reflns_limit_k_max 17
_diffrn_reflns_limit_k_min -17
_diffrn_reflns_limit_l_max 23
_diffrn_reflns_limit_l_min -23
_diffrn_reflns_number 20521
_diffrn_reflns_theta_full 26.00
_diffrn_reflns_theta_max 27.50
_diffrn_reflns_theta_min 1.91
_diffrn_source 'normal-focus sealed tube'
_diffrn_standards_decay_% 0
_exptl_absorpt_coefficient_mu 0.810
_exptl_absorpt_correction_T_max 1.000
_exptl_absorpt_correction_T_min 0.750
_exptl_absorpt_correction_type multi-scan
_exptl_absorpt_process_details '(SADABS version 2.03; Bruker, 2001)'
_exptl_crystal_colour yellow
_exptl_crystal_density_diffrn 1.537
_exptl_crystal_density_method 'not measured'
_exptl_crystal_description tablet
_exptl_crystal_F_000 1114
_exptl_crystal_size_max 0.28
_exptl_crystal_size_mid 0.17
_exptl_crystal_size_min 0.10
_refine_diff_density_max 0.92
_refine_diff_density_min -0.94
_refine_diff_density_rms 0.10
_refine_ls_extinction_method none
_refine_ls_goodness_of_fit_ref 0.98
_refine_ls_hydrogen_treatment constr
_refine_ls_matrix_type full
_refine_ls_number_parameters 633
_refine_ls_number_reflns 10454
_refine_ls_number_restraints 3
_refine_ls_restrained_S_all 0.98
_refine_ls_R_factor_all 0.0498
_refine_ls_R_factor_gt 0.0352
_refine_ls_shift/su_max 0.001
_refine_ls_shift/su_mean 0.000
_refine_ls_structure_factor_coef Fsqd
_refine_ls_weighting_details 'calc w=1/[\s^2^(Fo^2^)+(0.0612P)^2^] where P=(Fo^2^+2Fc^2^)/3'
_refine_ls_weighting_scheme calc
_refine_ls_wR_factor_gt 0.0886
_refine_ls_wR_factor_ref 0.0964
_reflns_number_gt 8190
_reflns_number_total 10455
_reflns_threshold_expression >2sigma(I)
_cod_duplicate_entry 7104824
_cod_data_source_file b308443d.txt
_cod_data_source_block PDBZPY
_cod_original_cell_volume 2374.4(9)
_cod_original_sg_symbol_H-M P-1
_cod_original_formula_sum 'C60 H45 N8 O0.50 Pd2'
_cod_database_code 7113826

loop_
_symmetry_equiv_pos_as_xyz
'x, y, z'
'-x, -y, -z'

loop_
_atom_site_label
_atom_site_type_symbol
_atom_site_fract_x
_atom_site_fract_y
_atom_site_fract_z
_atom_site_U_iso_or_equiv
_atom_site_adp_type
_atom_site_occupancy
_atom_site_symmetry_multiplicity
_atom_site_calc_flag
_atom_site_refinement_flags
_atom_site_disorder_assembly
_atom_site_disorder_group
Pd1 Pd -0.25338(2) -0.050412(16) 0.382450(11) 0.01711(7) Uani 1 1 d . . .
Pd2 Pd -0.04413(2) -0.331719(16) 0.362597(11) 0.01684(7) Uani 1 1 d . . .
N1 N -0.4261(2) -0.10206(19) 0.38217(13) 0.0198(5) Uani 1 1 d . . .
N2 N -0.3033(2) 0.02219(18) 0.29209(13) 0.0201(5) Uani 1 1 d . . .
N3 N -0.0879(2) 0.00206(18) 0.35841(13) 0.0184(5) Uani 1 1 d . . .
N4 N -0.1608(2) -0.12336(18) 0.47051(13) 0.0188(5) Uani 1 1 d . . .
N5 N -0.0167(2) -0.33412(18) 0.47021(13) 0.0189(5) Uani 1 1 d . . .
N6 N 0.1527(2) -0.36168(19) 0.34401(13) 0.0192(5) Uani 1 1 d . . .
N7 N -0.0310(2) -0.32228(19) 0.25543(13) 0.0203(5) Uani 1 1 d . . .
N8 N -0.2503(2) -0.29892(18) 0.36032(13) 0.0188(5) Uani 1 1 d . . .
C1 C -0.4756(3) -0.0701(2) 0.32220(16) 0.0213(6) Uani 1 1 d . . .
H1A H -0.5511 -0.0925 0.3132 0.026 Uiso 1 1 calc R . .
C2 C -0.4118(3) -0.0004(2) 0.27103(17) 0.0221(6) Uani 1 1 d . . .
C3 C -0.4138(3) 0.0403(2) 0.19760(17) 0.0272(7) Uani 1 1 d . . .
H3A H -0.4788 0.0375 0.1689 0.033 Uiso 1 1 calc R . .
C4 C -0.3020(3) 0.0853(2) 0.17529(17) 0.0273(7) Uani 1 1 d . . .
H4A H -0.2760 0.1188 0.1281 0.033 Uiso 1 1 calc R . .
C5 C -0.2340(3) 0.0725(2) 0.23529(16) 0.0209(6) Uani 1 1 d . . .
C6 C -0.1105(3) 0.1139(2) 0.24045(15) 0.0200(6) Uani 1 1 d . . .
C7 C -0.0170(3) 0.1054(2) 0.16179(15) 0.0220(6) Uani 1 1 d . . .
C8 C 0.0372(4) 0.0068(3) 0.13387(18) 0.0339(8) Uani 1 1 d . . .
H8A H 0.0200 -0.0529 0.1640 0.041 Uiso 1 1 calc R . .
C9 C 0.1168(4) -0.0053(3) 0.06184(19) 0.0395(9) Uani 1 1 d . . .
H9A H 0.1533 -0.0730 0.0431 0.047 Uiso 1 1 calc R . .
C10 C 0.1424(4) 0.0809(3) 0.01797(18) 0.0381(8) Uani 1 1 d . . .
H10A H 0.1966 0.0726 -0.0310 0.046 Uiso 1 1 calc R . .
C11 C 0.0894(4) 0.1789(3) 0.04514(17) 0.0354(8) Uani 1 1 d . . .
H11A H 0.1079 0.2383 0.0151 0.043 Uiso 1 1 calc R . .
C12 C 0.0082(3) 0.1914(2) 0.11719(16) 0.0264(7) Uani 1 1 d . . .
H12A H -0.0297 0.2593 0.1354 0.032 Uiso 1 1 calc R . .
C13 C -0.1602(3) 0.2288(2) 0.26469(15) 0.0199(6) Uani 1 1 d . . .
C14 C -0.2906(3) 0.2861(2) 0.26098(17) 0.0260(7) Uani 1 1 d . . .
H14A H -0.3511 0.2542 0.2442 0.031 Uiso 1 1 calc R . .
C15 C -0.3347(3) 0.3898(3) 0.28149(18) 0.0321(7) Uani 1 1 d . . .
H15A H -0.4250 0.4272 0.2793 0.039 Uiso 1 1 calc R . .
C16 C -0.2478(4) 0.4379(3) 0.30481(17) 0.0308(7) Uani 1 1 d . . .
H16A H -0.2770 0.5089 0.3177 0.037 Uiso 1 1 calc R . .
C17 C -0.1177(3) 0.3819(3) 0.30927(18) 0.0307(7) Uani 1 1 d . . .
H17A H -0.0573 0.4144 0.3256 0.037 Uiso 1 1 calc R . .
C18 C -0.0749(3) 0.2784(2) 0.28993(17) 0.0278(7) Uani 1 1 d . . .
H18A H 0.0143 0.2406 0.2940 0.033 Uiso 1 1 calc R . .
C19 C -0.0287(3) 0.0512(2) 0.29685(15) 0.0207(6) Uani 1 1 d . . .
C20 C 0.1088(3) 0.0414(2) 0.30092(17) 0.0252(7) Uani 1 1 d . . .
H20A H 0.1744 0.0694 0.2654 0.030 Uiso 1 1 calc R . .
C21 C 0.1315(3) -0.0165(2) 0.36588(16) 0.0246(6) Uani 1 1 d . . .
H21A H 0.2148 -0.0352 0.3831 0.030 Uiso 1 1 calc R . .
C22 C 0.0080(3) -0.0415(2) 0.40087(16) 0.0205(6) Uani 1 1 d . . .
C23 C -0.0383(3) -0.1073(2) 0.46139(15) 0.0203(6) Uani 1 1 d . . .
H23A H 0.0192 -0.1394 0.4949 0.024 Uiso 1 1 calc R . .
C24 C -0.2008(3) -0.1965(2) 0.52952(15) 0.0188(6) Uani 1 1 d . . .
C25 C -0.3168(3) -0.1645(2) 0.58500(16) 0.0227(6) Uani 1 1 d . . .
H25A H -0.3719 -0.0959 0.5823 0.027 Uiso 1 1 calc R . .
C26 C -0.3521(3) -0.2327(3) 0.64415(16) 0.0261(7) Uani 1 1 d . . .
H26A H -0.4306 -0.2104 0.6821 0.031 Uiso 1 1 calc R . .
C27 C -0.2727(3) -0.3334(2) 0.64803(16) 0.0260(7) Uani 1 1 d . . .
H27A H -0.2954 -0.3791 0.6895 0.031 Uiso 1 1 calc R . .
C28 C -0.1605(3) -0.3677(2) 0.59187(16) 0.0221(6) Uani 1 1 d . . .
H28A H -0.1084 -0.4374 0.5936 0.027 Uiso 1 1 calc R . .
C29 C -0.1244(3) -0.2989(2) 0.53258(14) 0.0188(6) Uani 1 1 d . . .
C30 C 0.1123(3) -0.3522(2) 0.47353(16) 0.0213(6) Uani 1 1 d . . .
H30A H 0.1392 -0.3534 0.5198 0.026 Uiso 1 1 calc R . .
C31 C 0.2111(3) -0.3702(2) 0.40583(15) 0.0204(6) Uani 1 1 d . . .
C32 C 0.3512(3) -0.3801(2) 0.38096(17) 0.0257(7) Uani 1 1 d . . .
H32A H 0.4169 -0.3874 0.4111 0.031 Uiso 1 1 calc R . .
C33 C 0.3761(3) -0.3774(2) 0.30352(17) 0.0260(7) Uani 1 1 d . . .
H33A H 0.4627 -0.3828 0.2709 0.031 Uiso 1 1 calc R . .
C34 C 0.2499(3) -0.3651(2) 0.28174(16) 0.0211(6) Uani 1 1 d . . .
C35 C 0.2227(3) -0.3616(2) 0.20259(15) 0.0207(6) Uani 1 1 d . . .
C36 C 0.2679(3) -0.4762(2) 0.17917(15) 0.0209(6) Uani 1 1 d . . .
C37 C 0.1733(3) -0.5348(3) 0.17859(18) 0.0296(7) Uani 1 1 d . . .
H37A H 0.0786 -0.5023 0.1881 0.036 Uiso 1 1 calc R . .
C38 C 0.2152(4) -0.6405(3) 0.16428(19) 0.0365(8) Uani 1 1 d . . .
H38A H 0.1491 -0.6796 0.1648 0.044 Uiso 1 1 calc R . .
C39 C 0.3519(4) -0.6887(3) 0.14943(18) 0.0355(8) Uani 1 1 d . . .
H39A H 0.3803 -0.7608 0.1398 0.043 Uiso 1 1 calc R . .
C40 C 0.4473(4) -0.6313(3) 0.14863(19) 0.0373(8) Uani 1 1 d . . .
H40A H 0.5418 -0.6640 0.1374 0.045 Uiso 1 1 calc R . .
C41 C 0.4067(3) -0.5264(3) 0.16401(18) 0.0319(7) Uani 1 1 d . . .
H41A H 0.4736 -0.4883 0.1643 0.038 Uiso 1 1 calc R . .
C42 C 0.3064(3) -0.2888(3) 0.15262(17) 0.0269(7) Uani 1 1 d . . .
C43 C 0.3757(4) -0.3107(3) 0.0808(2) 0.0498(11) Uani 1 1 d . . .
H43A H 0.3720 -0.3719 0.0591 0.060 Uiso 1 1 calc R . .
C44 C 0.4519(5) -0.2421(4) 0.0400(3) 0.0725(16) Uani 1 1 d . . .
H44A H 0.5015 -0.2583 -0.0091 0.087 Uiso 1 1 calc R . .
C45 C 0.4561(5) -0.1527(4) 0.0693(3) 0.0690(15) Uani 1 1 d . . .
H45A H 0.5102 -0.1079 0.0413 0.083 Uiso 1 1 calc R . .
C46 C 0.3816(5) -0.1276(3) 0.1396(2) 0.0535(11) Uani 1 1 d . . .
H46A H 0.3813 -0.0641 0.1598 0.064 Uiso 1 1 calc R . .
C47 C 0.3072(4) -0.1954(3) 0.1807(2) 0.0374(8) Uani 1 1 d . . .
H47A H 0.2556 -0.1777 0.2292 0.045 Uiso 1 1 calc R . .
C48 C 0.0732(3) -0.3194(2) 0.19740(15) 0.0203(6) Uani 1 1 d . . .
C49 C 0.0173(3) -0.2845(3) 0.13357(17) 0.0294(7) Uani 1 1 d . . .
H49A H 0.0676 -0.2755 0.0844 0.035 Uiso 1 1 calc R . .
C50 C -0.1238(3) -0.2655(3) 0.15512(16) 0.0278(7) Uani 1 1 d . . .
H50A H -0.1881 -0.2417 0.1239 0.033 Uiso 1 1 calc R . .
C51 C -0.1529(3) -0.2885(2) 0.23243(16) 0.0212(6) Uani 1 1 d . . .
C52 C -0.2686(3) -0.2800(2) 0.29133(15) 0.0190(6) Uani 1 1 d . . .
H52A H -0.3581 -0.2611 0.2813 0.023 Uiso 1 1 calc R . .
C53 C -0.3663(3) -0.2848(2) 0.42100(15) 0.0186(6) Uani 1 1 d . . .
C54 C -0.3830(3) -0.3653(2) 0.47399(16) 0.0205(6) Uani 1 1 d . . .
H54A H -0.3169 -0.4296 0.4703 0.025 Uiso 1 1 calc R . .
C55 C -0.4960(3) -0.3519(2) 0.53221(16) 0.0254(7) Uani 1 1 d . . .
H55A H -0.5069 -0.4072 0.5683 0.030 Uiso 1 1 calc R . .
C56 C -0.5934(3) -0.2584(3) 0.53829(16) 0.0259(7) Uani 1 1 d . . .
H56A H -0.6728 -0.2510 0.5769 0.031 Uiso 1 1 calc R . .
C57 C -0.5744(3) -0.1757(2) 0.48769(16) 0.0221(6) Uani 1 1 d . . .
H57A H -0.6389 -0.1106 0.4930 0.026 Uiso 1 1 calc R . .
C58 C -0.4609(3) -0.1884(2) 0.42925(16) 0.0199(6) Uani 1 1 d . . .
C1S C 0.2392(10) 0.4596(9) -0.0445(6) 0.079(3) Uiso 0.50 1 d PD A -1
H1SA H 0.2962 0.4954 -0.0831 0.118 Uiso 0.50 1 calc PR A -1
H1SB H 0.2555 0.3865 -0.0566 0.118 Uiso 0.50 1 calc PR A -1
H1SC H 0.2623 0.4631 0.0039 0.118 Uiso 0.50 1 calc PR A -1
C2S C 0.0957(9) 0.5100(9) -0.0410(6) 0.070(3) Uiso 0.50 1 d PD A -1
H2SA H 0.0796 0.5841 -0.0297 0.084 Uiso 0.50 1 calc PR A -1
H2SB H 0.0726 0.5073 -0.0901 0.084 Uiso 0.50 1 calc PR A -1
O3S O 0.0124(5) 0.4611(4) 0.0133(3) 0.0502(14) Uiso 0.50 1 d PD A -1
C4S C -0.1239(8) 0.5084(9) 0.0191(6) 0.061(3) Uiso 0.50 1 d PD A -1
H4SA H -0.1485 0.5070 -0.0298 0.074 Uiso 0.50 1 calc PR A -1
H4SB H -0.1382 0.5824 0.0304 0.074 Uiso 0.50 1 calc PR A -1
C5S C -0.2142(12) 0.4608(10) 0.0753(7) 0.099(4) Uiso 0.50 1 d PD A -1
H5SA H -0.3089 0.4983 0.0761 0.148 Uiso 0.50 1 calc PR A -1
H5SB H -0.1925 0.4636 0.1242 0.148 Uiso 0.50 1 calc PR A -1
H5SC H -0.2027 0.3879 0.0640 0.148 Uiso 0.50 1 calc PR A -1

loop_
_atom_site_aniso_label
_atom_site_aniso_U_11
_atom_site_aniso_U_22
_atom_site_aniso_U_33
_atom_site_aniso_U_23
_atom_site_aniso_U_13
_atom_site_aniso_U_12
Pd1 0.01765(12) 0.01771(12) 0.01649(11) 0.00176(8) -0.00270(8) -0.00674(8)
Pd2 0.01628(11) 0.02128(12) 0.01292(11) -0.00022(8) -0.00214(8) -0.00521(9)
N1 0.0176(12) 0.0198(12) 0.0214(12) 0.0003(10) -0.0020(10) -0.0057(10)
N2 0.0213(12) 0.0180(12) 0.0222(12) 0.0023(10) -0.0075(10) -0.0050(10)
N3 0.0197(12) 0.0199(12) 0.0168(11) 0.0026(9) -0.0044(9) -0.0075(10)
N4 0.0206(12) 0.0186(12) 0.0176(12) -0.0007(10) -0.0035(10) -0.0056(10)
N5 0.0209(12) 0.0191(12) 0.0169(12) -0.0003(9) -0.0045(10) -0.0047(10)
N6 0.0181(12) 0.0227(13) 0.0177(12) -0.0022(10) -0.0038(9) -0.0056(10)
N7 0.0216(12) 0.0259(13) 0.0141(11) -0.0026(10) -0.0039(9) -0.0061(10)
N8 0.0197(12) 0.0196(12) 0.0171(12) 0.0002(10) -0.0033(9) -0.0052(10)
C1 0.0155(14) 0.0220(15) 0.0262(15) -0.0025(12) -0.0041(12) -0.0037(11)
C2 0.0212(15) 0.0200(15) 0.0257(15) 0.0014(12) -0.0066(12) -0.0054(12)
C3 0.0331(17) 0.0259(16) 0.0288(16) 0.0032(13) -0.0155(14) -0.0119(14)
C4 0.0352(18) 0.0280(17) 0.0226(15) 0.0060(13) -0.0103(13) -0.0136(14)
C5 0.0230(15) 0.0199(15) 0.0206(14) 0.0000(11) -0.0041(12) -0.0072(12)
C6 0.0218(14) 0.0205(15) 0.0183(14) 0.0028(11) -0.0027(11) -0.0088(12)
C7 0.0232(15) 0.0282(16) 0.0160(14) 0.0016(12) -0.0033(11) -0.0101(12)
C8 0.044(2) 0.0300(18) 0.0251(16) 0.0014(14) -0.0015(15) -0.0094(15)
C9 0.050(2) 0.035(2) 0.0284(18) -0.0095(15) 0.0012(16) -0.0045(17)
C10 0.044(2) 0.047(2) 0.0194(16) -0.0036(15) 0.0031(15) -0.0126(17)
C11 0.048(2) 0.039(2) 0.0192(16) 0.0059(14) -0.0006(14) -0.0182(17)
C12 0.0332(17) 0.0274(17) 0.0197(15) 0.0021(13) -0.0024(13) -0.0130(14)
C13 0.0259(15) 0.0202(15) 0.0134(13) 0.0047(11) 0.0009(11) -0.0114(12)
C14 0.0278(16) 0.0250(16) 0.0260(16) 0.0003(13) -0.0054(13) -0.0085(13)
C15 0.0318(18) 0.0271(17) 0.0343(18) -0.0007(14) -0.0055(14) -0.0022(14)
C16 0.045(2) 0.0225(16) 0.0250(16) -0.0008(13) -0.0026(14) -0.0120(14)
C17 0.0373(19) 0.0308(18) 0.0295(17) -0.0028(14) -0.0072(14) -0.0176(15)
C18 0.0295(17) 0.0293(17) 0.0258(16) 0.0005(13) -0.0066(13) -0.0090(13)
C19 0.0217(15) 0.0220(15) 0.0187(14) -0.0006(11) -0.0021(11) -0.0078(12)
C20 0.0211(15) 0.0293(17) 0.0244(15) 0.0035(13) 0.0011(12) -0.0114(13)
C21 0.0228(15) 0.0268(16) 0.0250(15) 0.0004(13) -0.0056(12) -0.0075(12)
C22 0.0206(14) 0.0230(15) 0.0195(14) -0.0014(12) -0.0039(11) -0.0080(12)
C23 0.0270(15) 0.0176(14) 0.0162(13) -0.0012(11) -0.0042(11) -0.0050(12)
C24 0.0231(15) 0.0220(15) 0.0140(13) 0.0017(11) -0.0052(11) -0.0097(12)
C25 0.0257(15) 0.0221(15) 0.0207(14) -0.0033(12) -0.0052(12) -0.0050(12)
C26 0.0254(16) 0.0361(18) 0.0160(14) -0.0023(13) 0.0022(12) -0.0108(13)
C27 0.0350(18) 0.0302(17) 0.0145(14) 0.0055(12) -0.0045(12) -0.0139(14)
C28 0.0260(15) 0.0214(15) 0.0210(15) 0.0027(12) -0.0078(12) -0.0078(12)
C29 0.0215(14) 0.0262(15) 0.0106(12) -0.0005(11) -0.0032(11) -0.0095(12)
C30 0.0250(15) 0.0208(15) 0.0191(14) 0.0011(12) -0.0076(12) -0.0051(12)
C31 0.0224(15) 0.0239(15) 0.0156(13) -0.0029(11) -0.0052(11) -0.0045(12)
C32 0.0213(15) 0.0292(17) 0.0283(16) -0.0052(13) -0.0090(13) -0.0040(13)
C33 0.0172(14) 0.0343(18) 0.0259(16) -0.0076(13) -0.0006(12) -0.0058(13)
C34 0.0206(14) 0.0241(15) 0.0184(14) -0.0046(12) -0.0009(11) -0.0064(12)
C35 0.0189(14) 0.0268(16) 0.0167(14) -0.0031(12) -0.0001(11) -0.0081(12)
C36 0.0231(15) 0.0245(15) 0.0153(13) -0.0032(11) -0.0011(11) -0.0074(12)
C37 0.0229(16) 0.0365(19) 0.0296(17) -0.0069(14) -0.0022(13) -0.0079(14)
C38 0.040(2) 0.034(2) 0.038(2) -0.0079(16) -0.0006(16) -0.0180(16)
C39 0.048(2) 0.0302(18) 0.0247(17) -0.0070(14) -0.0044(15) -0.0032(16)
C40 0.0300(18) 0.043(2) 0.0354(19) -0.0152(16) -0.0038(15) 0.0014(15)
C41 0.0252(17) 0.040(2) 0.0307(17) -0.0124(15) -0.0014(14) -0.0073(14)
C42 0.0256(16) 0.0331(18) 0.0227(15) -0.0004(13) -0.0011(13) -0.0115(13)
C43 0.067(3) 0.050(2) 0.0285(19) -0.0053(17) 0.0149(18) -0.027(2)
C44 0.085(4) 0.068(3) 0.047(3) 0.004(2) 0.034(2) -0.032(3)
C45 0.066(3) 0.075(4) 0.068(3) 0.022(3) 0.006(2) -0.048(3)
C46 0.065(3) 0.051(3) 0.058(3) 0.009(2) -0.017(2) -0.039(2)
C47 0.042(2) 0.040(2) 0.0357(19) 0.0010(16) -0.0075(16) -0.0217(17)
C48 0.0203(14) 0.0238(15) 0.0165(13) -0.0036(11) -0.0011(11) -0.0058(12)
C49 0.0307(17) 0.0381(19) 0.0159(14) 0.0032(13) -0.0002(12) -0.0073(14)
C50 0.0286(17) 0.0357(18) 0.0180(15) 0.0016(13) -0.0074(12) -0.0039(14)
C51 0.0230(15) 0.0225(15) 0.0182(14) -0.0010(12) -0.0065(12) -0.0038(12)
C52 0.0212(14) 0.0175(14) 0.0201(14) 0.0005(11) -0.0063(11) -0.0065(11)
C53 0.0170(14) 0.0246(15) 0.0162(13) -0.0004(11) -0.0037(11) -0.0088(11)
C54 0.0221(15) 0.0207(15) 0.0213(14) -0.0019(12) -0.0069(12) -0.0072(12)
C55 0.0321(17) 0.0308(17) 0.0177(14) 0.0062(12) -0.0066(12) -0.0169(14)
C56 0.0232(15) 0.0394(19) 0.0152(14) -0.0020(13) 0.0022(12) -0.0129(14)
C57 0.0187(14) 0.0228(15) 0.0248(15) -0.0034(12) -0.0019(12) -0.0062(12)
C58 0.0216(14) 0.0200(15) 0.0202(14) 0.0013(11) -0.0043(11) -0.0099(12)

loop_
_atom_type_symbol
_atom_type_description
_atom_type_scat_dispersion_real
_atom_type_scat_dispersion_imag
_atom_type_scat_source
C C 0.0033 0.0016 'International Tables Vol C Tables 4.2.6.8 and 6.1.1.4'
H H 0.0000 0.0000 'International Tables Vol C Tables 4.2.6.8 and 6.1.1.4'
N N 0.0061 0.0033 'International Tables Vol C Tables 4.2.6.8 and 6.1.1.4'
Pd Pd -0.9988 1.0072 'International Tables Vol C Tables 4.2.6.8 and 6.1.1.4'
O O 0.0106 0.0060 'International Tables Vol C Tables 4.2.6.8 and 6.1.1.4'

loop_
_geom_angle_atom_site_label_1
_geom_angle_atom_site_label_2
_geom_angle_atom_site_label_3
_geom_angle
N3 Pd1 N2 88.42(10)
N3 Pd1 N1 166.98(9)
N2 Pd1 N1 79.86(10)
N3 Pd1 N4 80.48(9)
N2 Pd1 N4 168.53(9)
N1 Pd1 N4 110.86(9)
N6 Pd2 N7 88.17(10)
N6 Pd2 N5 80.37(9)
N7 Pd2 N5 167.47(9)
N6 Pd2 N8 168.92(9)
N7 Pd2 N8 80.75(9)
N5 Pd2 N8 110.69(9)
C1 N1 C58 122.4(2)
C1 N1 Pd1 112.64(19)
C58 N1 Pd1 122.20(18)
C5 N2 C2 109.8(2)
C5 N2 Pd1 131.8(2)
C2 N2 Pd1 116.28(19)
C19 N3 C22 109.3(2)
C19 N3 Pd1 132.6(2)
C22 N3 Pd1 115.34(18)
C23 N4 C24 117.6(2)
C23 N4 Pd1 110.33(19)
C24 N4 Pd1 131.40(18)
C30 N5 C29 122.4(2)
C30 N5 Pd2 112.31(19)
C29 N5 Pd2 124.10(18)
C34 N6 C31 109.5(2)
C34 N6 Pd2 133.5(2)
C31 N6 Pd2 116.52(18)
C48 N7 C51 109.9(2)
C48 N7 Pd2 132.7(2)
C51 N7 Pd2 115.46(18)
C52 N8 C53 119.6(2)
C52 N8 Pd2 110.64(18)
C53 N8 Pd2 129.42(18)
N1 C1 C2 117.3(3)
N2 C2 C3 108.1(3)
N2 C2 C1 113.6(3)
C3 C2 C1 137.4(3)
C4 C3 C2 106.5(3)
C3 C4 C5 107.8(3)
N2 C5 C4 107.8(3)
N2 C5 C6 123.9(3)
C4 C5 C6 128.1(3)
C5 C6 C19 113.4(2)
C5 C6 C7 106.1(2)
C19 C6 C7 108.6(2)
C5 C6 C13 109.2(2)
C19 C6 C13 107.8(2)
C7 C6 C13 111.8(2)
C12 C7 C8 119.1(3)
C12 C7 C6 122.9(3)
C8 C7 C6 117.9(3)
C7 C8 C9 120.5(3)
C10 C9 C8 120.1(3)
C11 C10 C9 119.9(3)
C10 C11 C12 120.1(3)
C7 C12 C11 120.3(3)
C14 C13 C18 117.6(3)
C14 C13 C6 121.1(3)
C18 C13 C6 121.4(3)
C13 C14 C15 121.2(3)
C16 C15 C14 120.3(3)
C15 C16 C17 119.3(3)
C16 C17 C18 120.2(3)
C17 C18 C13 121.4(3)
N3 C19 C20 107.5(3)
N3 C19 C6 122.2(2)
C20 C19 C6 130.0(3)
C21 C20 C19 108.2(3)
C20 C21 C22 106.5(3)
N3 C22 C21 108.4(2)
N3 C22 C23 113.9(2)
C21 C22 C23 137.2(3)
N4 C23 C22 119.2(3)
C29 C24 C25 119.2(3)
C29 C24 N4 121.0(2)
C25 C24 N4 119.8(3)
C26 C25 C24 120.2(3)
C25 C26 C27 120.1(3)
C28 C27 C26 120.4(3)
C27 C28 C29 119.5(3)
C24 C29 C28 120.5(3)
C24 C29 N5 118.3(2)
C28 C29 N5 121.0(3)
N5 C30 C31 118.0(3)
N6 C31 C32 108.2(2)
N6 C31 C30 112.8(2)
C32 C31 C30 138.4(3)
C33 C32 C31 106.7(3)
C32 C33 C34 108.0(3)
N6 C34 C33 107.6(2)
N6 C34 C35 123.8(2)
C33 C34 C35 128.5(3)
C48 C35 C34 114.4(2)
C48 C35 C36 108.8(2)
C34 C35 C36 105.2(2)
C48 C35 C42 107.5(2)
C34 C35 C42 107.7(2)
C36 C35 C42 113.5(2)
C37 C36 C41 118.0(3)
C37 C36 C35 121.6(3)
C41 C36 C35 120.3(3)
C36 C37 C38 120.9(3)
C39 C38 C37 120.4(3)
C38 C39 C40 119.5(3)
C39 C40 C41 120.7(3)
C40 C41 C36 120.6(3)
C43 C42 C47 118.5(3)
C43 C42 C35 123.1(3)
C47 C42 C35 118.4(3)
C42 C43 C44 119.5(4)
C45 C44 C43 121.3(4)
C44 C45 C46 119.6(4)
C45 C46 C47 119.5(4)
C46 C47 C42 121.4(4)
N7 C48 C49 107.6(3)
N7 C48 C35 123.0(2)
C49 C48 C35 128.9(3)
C50 C49 C48 108.1(3)
C49 C50 C51 106.4(3)
N7 C51 C50 108.0(3)
N7 C51 C52 113.7(2)
C50 C51 C52 138.1(3)
N8 C52 C51 118.8(3)
C54 C53 C58 119.4(3)
C54 C53 N8 120.1(3)
C58 C53 N8 120.4(2)
C55 C54 C53 120.1(3)
C54 C55 C56 120.6(3)
C55 C56 C57 119.8(3)
C56 C57 C58 119.9(3)
C57 C58 C53 120.1(3)
C57 C58 N1 122.0(3)
C53 C58 N1 117.4(2)
O3S C2S C1S 110.8(9)
C4S O3S C2S 112.2(7)
O3S C4S C5S 114.1(9)

loop_
_geom_bond_atom_site_label_1
_geom_bond_atom_site_label_2
_geom_bond_distance
Pd1 N1 2.060(2)
Pd1 N2 1.945(2)
Pd1 N3 1.944(2)
Pd1 N4 2.099(2)
Pd2 N5 2.058(2)
Pd2 N6 1.929(2)
Pd2 N7 1.940(2)
Pd2 N8 2.074(2)
N1 C1 1.308(4)
N1 C58 1.434(4)
N2 C5 1.346(4)
N2 C2 1.369(4)
N3 C19 1.350(3)
N3 C22 1.379(4)
N4 C23 1.304(4)
N4 C24 1.442(3)
N5 C30 1.308(4)
N5 C29 1.433(3)
N6 C34 1.341(3)
N6 C31 1.385(3)
N7 C48 1.341(3)
N7 C51 1.373(4)
N8 C52 1.316(3)
N8 C53 1.432(3)
C1 C2 1.422(4)
C2 C3 1.408(4)
C3 C4 1.391(4)
C4 C5 1.411(4)
C5 C6 1.529(4)
C6 C19 1.536(4)
C6 C7 1.548(4)
C6 C13 1.557(4)
C7 C12 1.381(4)
C7 C8 1.387(4)
C8 C9 1.396(5)
C9 C10 1.377(5)
C10 C11 1.375(5)
C11 C12 1.403(4)
C13 C14 1.387(4)
C13 C18 1.394(4)
C14 C15 1.398(4)
C15 C16 1.378(5)
C16 C17 1.382(5)
C17 C18 1.389(4)
C19 C20 1.411(4)
C20 C21 1.389(4)
C21 C22 1.397(4)
C22 C23 1.416(4)
C24 C29 1.395(4)
C24 C25 1.396(4)
C25 C26 1.388(4)
C26 C27 1.389(4)
C27 C28 1.384(4)
C28 C29 1.397(4)
C30 C31 1.422(4)
C31 C32 1.394(4)
C32 C33 1.389(4)
C33 C34 1.413(4)
C34 C35 1.538(4)
C35 C48 1.528(4)
C35 C36 1.548(4)
C35 C42 1.550(4)
C36 C37 1.390(4)
C36 C41 1.402(4)
C37 C38 1.393(5)
C38 C39 1.376(5)
C39 C40 1.379(5)
C40 C41 1.386(5)
C42 C43 1.376(5)
C42 C47 1.388(5)
C43 C44 1.399(5)
C44 C45 1.361(7)
C45 C46 1.376(6)
C46 C47 1.384(5)
C48 C49 1.411(4)
C49 C50 1.387(4)
C50 C51 1.406(4)
C51 C52 1.413(4)
C53 C54 1.389(4)
C53 C58 1.403(4)
C54 C55 1.385(4)
C55 C56 1.386(4)
C56 C57 1.389(4)
C57 C58 1.391(4)
C1S C2S 1.457(10)
C2S O3S 1.386(8)
O3S C4S 1.378(8)
C4S C5S 1.438(10)
